data_2227560
loop_
_publ_author_name
'Shahani, Tara'
'Fun, Hoong-Kun'
'Ragavan, R. Venkat'
'Vijayakumar, V.'
'Venkatesh, M.'

_publ_section_title
;
 1-(4-Fluorophenyl)-3-methyl-4-phenylsulfanyl-1<i>H</i>-pyrazol-5(4<i>H</i>)-one
;
_journal_coeditor_code HB5673
_journal_issue 11
_journal_name_full 'Acta Crystallographica Section E'
_journal_page_first o2815
_journal_page_last o2816
_journal_paper_doi 10.1107/S1600536810040596
_journal_volume 66
_journal_year 2010
_chemical_formula_iupac 'C16 H13 F N2 O S'
_chemical_formula_moiety 'C16 H13 F N2 O S'
_chemical_formula_sum 'C16 H13 F N2 O S'
_chemical_formula_weight 300.34
_chemical_name_systematic
;
1-(4-Fluorophenyl)-3-methyl-4-phenylsulfanyl-1<i>H</i>-pyrazol-5(4<i>H</i>)-one
;
_space_group_IT_number 14
_symmetry_cell_setting monoclinic
_symmetry_space_group_name_Hall '-P 2ybc'
_symmetry_space_group_name_H-M 'P 1 21/c 1'
_atom_sites_solution_hydrogens geom
_atom_sites_solution_primary direct
_atom_sites_solution_secondary difmap
_audit_creation_method SHELXL-97
_cell_angle_alpha 90.00
_cell_angle_beta 91.1380(10)
_cell_angle_gamma 90.00
_cell_formula_units_Z 4
_cell_length_a 17.2628(3)
_cell_length_b 7.283400(10)
_cell_length_c 11.4877(2)
_cell_measurement_reflns_used 5911
_cell_measurement_temperature 100.00(10)
_cell_measurement_theta_max 33.57
_cell_measurement_theta_min 2.36
_cell_volume 1444.09(4)
_computing_cell_refinement 'SAINT (Bruker, 2009)'
_computing_data_collection 'APEX2 (Bruker, 2009)'
_computing_data_reduction 'SAINT (Bruker, 2009)'
_computing_molecular_graphics 'SHELXTL (Sheldrick, 2008)'
_computing_publication_material
;
SHELXTL (Sheldrick, 2008) and PLATON (Spek, 2009)
;
_computing_structure_refinement 'SHELXTL (Sheldrick, 2008)'
_computing_structure_solution 'SHELXTL (Sheldrick, 2008)'
_diffrn_ambient_temperature 100.00(10)
_diffrn_measured_fraction_theta_full 0.996
_diffrn_measured_fraction_theta_max 0.996
_diffrn_measurement_device_type 'Bruker SMART APEXII CCD'
_diffrn_measurement_method '\f and \w scans'
_diffrn_radiation_monochromator graphite
_diffrn_radiation_source 'fine-focus sealed tube'
_diffrn_radiation_type MoK\a
_diffrn_radiation_wavelength 0.71073
_diffrn_reflns_av_R_equivalents 0.0367
_diffrn_reflns_av_sigmaI/netI 0.0367
_diffrn_reflns_limit_h_max 26
_diffrn_reflns_limit_h_min -25
_diffrn_reflns_limit_k_max 11
_diffrn_reflns_limit_k_min -9
_diffrn_reflns_limit_l_max 17
_diffrn_reflns_limit_l_min -17
_diffrn_reflns_number 21517
_diffrn_reflns_theta_full 33.63
_diffrn_reflns_theta_max 33.63
_diffrn_reflns_theta_min 2.36
_diffrn_standards_number 0
_exptl_absorpt_coefficient_mu 0.235
_exptl_absorpt_correction_T_max 0.968
_exptl_absorpt_correction_T_min 0.918
_exptl_absorpt_correction_type multi-scan
_exptl_absorpt_process_details '(<i>SADABS</i>; Bruker, 2009)'
_exptl_crystal_colour colourless
_exptl_crystal_density_diffrn 1.381
_exptl_crystal_density_method 'not measured'
_exptl_crystal_description needle
_exptl_crystal_F_000 624
_exptl_crystal_size_max 0.37
_exptl_crystal_size_mid 0.17
_exptl_crystal_size_min 0.14
_refine_diff_density_max 0.483
_refine_diff_density_min -0.279
_refine_ls_extinction_method none
_refine_ls_goodness_of_fit_ref 1.027
_refine_ls_hydrogen_treatment mixed
_refine_ls_matrix_type full
_refine_ls_number_parameters 195
_refine_ls_number_reflns 5704
_refine_ls_number_restraints 0
_refine_ls_restrained_S_all 1.027
_refine_ls_R_factor_all 0.0573
_refine_ls_R_factor_gt 0.0433
_refine_ls_shift/su_max_lt 0.001
_refine_ls_shift/su_mean 0.000
_refine_ls_structure_factor_coef Fsqd
_refine_ls_weighting_details 'calc w=1/[\s^2^(Fo^2^)+(0.0502P)^2^+0.5270P] where P=(Fo^2^+2Fc^2^)/3'
_refine_ls_weighting_scheme calc
_refine_ls_wR_factor_gt 0.1036
_refine_ls_wR_factor_ref 0.1128
_reflns_number_gt 4543
_reflns_number_total 5704
_reflns_threshold_expression I>2\s(I)
_cod_data_source_file hb5673.cif
_cod_data_source_block I
_cod_original_sg_symbol_H-M 'P 21/c'
_cod_database_code 2227560
_cod_database_fobs_code 2227560

loop_
_symmetry_equiv_pos_as_xyz
'x, y, z'
'-x, y+1/2, -z+1/2'
'-x, -y, -z'
'x, -y-1/2, z-1/2'

loop_
_atom_site_type_symbol
_atom_site_label
_atom_site_fract_x
_atom_site_fract_y
_atom_site_fract_z
_atom_site_U_iso_or_equiv
_atom_site_adp_type
_atom_site_calc_flag
_atom_site_refinement_flags
_atom_site_occupancy
_atom_site_disorder_assembly
_atom_site_disorder_group
S S1 0.287633(16) 0.50655(4) 0.76602(2) 0.01812(7) Uani d . 1 . .
F F1 0.01268(6) -0.41073(14) 0.38015(8) 0.0433(3) Uani d . 1 . .
O O1 0.17691(5) 0.14246(12) 0.74551(7) 0.02106(17) Uani d . 1 . .
N N1 0.17513(6) 0.18952(13) 0.54527(8) 0.01725(18) Uani d . 1 . .
N N2 0.20721(6) 0.31449(14) 0.46958(8) 0.01727(18) Uani d . 1 . .
C C1 0.13682(7) -0.12951(16) 0.56378(10) 0.0193(2) Uani d . 1 . .
H H1A 0.1672 -0.1386 0.6313 0.023 Uiso calc R 1 . .
C C2 0.09597(7) -0.28107(18) 0.52250(11) 0.0231(2) Uani d . 1 . .
H H2A 0.0978 -0.3924 0.5621 0.028 Uiso calc R 1 . .
C C3 0.05246(8) -0.2620(2) 0.42099(11) 0.0271(3) Uani d . 1 . .
C C4 0.04640(7) -0.1000(2) 0.36073(10) 0.0285(3) Uani d . 1 . .
H H4A 0.0161 -0.0924 0.2930 0.034 Uiso calc R 1 . .
C C5 0.08635(7) 0.05268(19) 0.40275(10) 0.0226(2) Uani d . 1 . .
H H5A 0.0826 0.1646 0.3641 0.027 Uiso calc R 1 . .
C C6 0.13208(6) 0.03598(16) 0.50366(9) 0.0166(2) Uani d . 1 . .
C C7 0.24940(6) 0.43573(15) 0.53067(9) 0.01692(19) Uani d . 1 . .
C C8 0.24443(6) 0.39363(15) 0.64842(9) 0.01656(19) Uani d . 1 . .
C C9 0.19702(6) 0.23394(15) 0.65843(9) 0.01662(19) Uani d . 1 . .
C C10 0.36501(6) 0.35655(15) 0.80605(9) 0.01676(19) Uani d . 1 . .
C C11 0.39018(7) 0.21470(17) 0.73533(10) 0.0211(2) Uani d . 1 . .
H H11A 0.3652 0.1923 0.6643 0.025 Uiso calc R 1 . .
C C12 0.45278(7) 0.10600(18) 0.77057(11) 0.0238(2) Uani d . 1 . .
H H12A 0.4694 0.0114 0.7228 0.029 Uiso calc R 1 . .
C C13 0.49050(7) 0.13786(18) 0.87642(11) 0.0231(2) Uani d . 1 . .
H H13A 0.5329 0.0666 0.8991 0.028 Uiso calc R 1 . .
C C14 0.46437(7) 0.27724(17) 0.94827(10) 0.0220(2) Uani d . 1 . .
H H14A 0.4890 0.2980 1.0198 0.026 Uiso calc R 1 . .
C C15 0.40165(7) 0.38605(17) 0.91402(10) 0.0199(2) Uani d . 1 . .
H H15A 0.3842 0.4783 0.9629 0.024 Uiso calc R 1 . .
C C16 0.29242(7) 0.58417(17) 0.47078(10) 0.0228(2) Uani d . 1 . .
H H16A 0.2592 0.6404 0.4130 0.034 Uiso calc R 1 . .
H H16B 0.3370 0.5331 0.4340 0.034 Uiso calc R 1 . .
H H16C 0.3088 0.6748 0.5267 0.034 Uiso calc R 1 . .
H H1N2 0.1992(11) 0.314(3) 0.3895(18) 0.049(6) Uiso d . 1 . .

loop_
_atom_site_aniso_label
_atom_site_aniso_U_11
_atom_site_aniso_U_22
_atom_site_aniso_U_33
_atom_site_aniso_U_12
_atom_site_aniso_U_13
_atom_site_aniso_U_23
S1 0.02393(14) 0.01636(13) 0.01404(12) 0.00137(10) -0.00028(9) -0.00369(9)
F1 0.0523(6) 0.0484(6) 0.0292(4) -0.0311(5) -0.0029(4) -0.0083(4)
O1 0.0323(4) 0.0221(4) 0.0089(3) -0.0046(3) 0.0013(3) 0.0002(3)
N1 0.0241(4) 0.0185(4) 0.0092(4) -0.0017(3) 0.0003(3) 0.0006(3)
N2 0.0237(4) 0.0192(4) 0.0090(4) 0.0002(3) 0.0013(3) 0.0012(3)
C1 0.0193(5) 0.0206(5) 0.0179(5) 0.0009(4) -0.0019(4) -0.0015(4)
C2 0.0234(5) 0.0226(5) 0.0232(5) -0.0027(4) 0.0001(4) -0.0022(4)
C3 0.0268(6) 0.0346(7) 0.0200(5) -0.0133(5) 0.0019(4) -0.0074(5)
C4 0.0260(6) 0.0451(8) 0.0143(5) -0.0124(5) -0.0026(4) 0.0009(5)
C5 0.0215(5) 0.0331(6) 0.0132(5) -0.0032(5) -0.0020(4) 0.0028(4)
C6 0.0168(4) 0.0212(5) 0.0118(4) 0.0002(4) 0.0007(3) -0.0026(4)
C7 0.0212(5) 0.0166(5) 0.0130(4) 0.0022(4) 0.0018(3) 0.0002(4)
C8 0.0221(5) 0.0163(5) 0.0114(4) 0.0009(4) 0.0009(3) -0.0011(4)
C9 0.0225(5) 0.0182(5) 0.0092(4) 0.0009(4) -0.0002(3) -0.0015(3)
C10 0.0198(5) 0.0173(5) 0.0131(4) -0.0018(4) 0.0015(3) 0.0000(4)
C11 0.0246(5) 0.0244(5) 0.0144(5) 0.0027(4) 0.0011(4) -0.0037(4)
C12 0.0273(6) 0.0255(6) 0.0189(5) 0.0056(5) 0.0037(4) -0.0023(4)
C13 0.0227(5) 0.0271(6) 0.0196(5) 0.0021(4) 0.0018(4) 0.0051(4)
C14 0.0245(5) 0.0257(6) 0.0158(5) -0.0033(4) -0.0015(4) 0.0031(4)
C15 0.0252(5) 0.0210(5) 0.0134(4) -0.0027(4) 0.0008(4) -0.0013(4)
C16 0.0295(6) 0.0205(5) 0.0186(5) -0.0013(4) 0.0052(4) 0.0030(4)

loop_
_atom_type_symbol
_atom_type_description
_atom_type_scat_dispersion_real
_atom_type_scat_dispersion_imag
_atom_type_scat_source
C C 0.0033 0.0016 'International Tables Vol C Tables 4.2.6.8 and 6.1.1.4'
H H 0.0000 0.0000 'International Tables Vol C Tables 4.2.6.8 and 6.1.1.4'
N N 0.0061 0.0033 'International Tables Vol C Tables 4.2.6.8 and 6.1.1.4'
O O 0.0106 0.0060 'International Tables Vol C Tables 4.2.6.8 and 6.1.1.4'
F F 0.0171 0.0103 'International Tables Vol C Tables 4.2.6.8 and 6.1.1.4'
S S 0.1246 0.1234 'International Tables Vol C Tables 4.2.6.8 and 6.1.1.4'

loop_
_geom_angle_atom_site_label_1
_geom_angle_atom_site_label_2
_geom_angle_atom_site_label_3
_geom_angle_site_symmetry_1
_geom_angle_site_symmetry_3
_geom_angle
_geom_angle_publ_flag
C8 S1 C10 . . 102.64(5) ?
N2 N1 C9 . . 109.36(9) ?
N2 N1 C6 . . 121.35(8) ?
C9 N1 C6 . . 129.13(9) ?
C7 N2 N1 . . 109.03(9) ?
C7 N2 H1N2 . . 126.2(13) ?
N1 N2 H1N2 . . 124.7(13) ?
C2 C1 C6 . . 119.67(10) ?
C2 C1 H1A . . 120.2 ?
C6 C1 H1A . . 120.2 ?
C3 C2 C1 . . 118.17(12) ?
C3 C2 H2A . . 120.9 ?
C1 C2 H2A . . 120.9 ?
F1 C3 C4 . . 118.56(11) ?
F1 C3 C2 . . 118.22(13) ?
C4 C3 C2 . . 123.22(12) ?
C3 C4 C5 . . 118.73(11) ?
C3 C4 H4A . . 120.6 ?
C5 C4 H4A . . 120.6 ?
C4 C5 C6 . . 119.19(12) ?
C4 C5 H5A . . 120.4 ?
C6 C5 H5A . . 120.4 ?
C1 C6 C5 . . 121.00(11) ?
C1 C6 N1 . . 119.34(9) ?
C5 C6 N1 . . 119.66(11) ?
N2 C7 C8 . . 108.77(10) ?
N2 C7 C16 . . 120.64(10) ?
C8 C7 C16 . . 130.59(10) ?
C7 C8 C9 . . 107.72(9) ?
C7 C8 S1 . . 128.16(9) ?
C9 C8 S1 . . 124.12(8) ?
O1 C9 N1 . . 123.29(10) ?
O1 C9 C8 . . 131.59(10) ?
N1 C9 C8 . . 105.12(9) ?
C11 C10 C15 . . 119.47(11) ?
C11 C10 S1 . . 123.19(8) ?
C15 C10 S1 . . 117.34(9) ?
C10 C11 C12 . . 120.16(10) ?
C10 C11 H11A . . 119.9 ?
C12 C11 H11A . . 119.9 ?
C13 C12 C11 . . 120.50(11) ?
C13 C12 H12A . . 119.8 ?
C11 C12 H12A . . 119.8 ?
C12 C13 C14 . . 119.39(11) ?
C12 C13 H13A . . 120.3 ?
C14 C13 H13A . . 120.3 ?
C13 C14 C15 . . 120.52(10) ?
C13 C14 H14A . . 119.7 ?
C15 C14 H14A . . 119.7 ?
C14 C15 C10 . . 119.94(11) ?
C14 C15 H15A . . 120.0 ?
C10 C15 H15A . . 120.0 ?
C7 C16 H16A . . 109.5 ?
C7 C16 H16B . . 109.5 ?
H16A C16 H16B . . 109.5 ?
C7 C16 H16C . . 109.5 ?
H16A C16 H16C . . 109.5 ?
H16B C16 H16C . . 109.5 ?

loop_
_geom_bond_atom_site_label_1
_geom_bond_atom_site_label_2
_geom_bond_site_symmetry_2
_geom_bond_distance
_geom_bond_publ_flag
S1 C8 . 1.7371(11) ?
S1 C10 . 1.7790(11) ?
F1 C3 . 1.3613(15) ?
O1 C9 . 1.2567(13) ?
N1 N2 . 1.3821(13) ?
N1 C9 . 1.3848(13) ?
N1 C6 . 1.4203(14) ?
N2 C7 . 1.3351(14) ?
N2 H1N2 . 0.93(2) ?
C1 C2 . 1.3884(16) ?
C1 C6 . 1.3908(16) ?
C1 H1A . 0.9300 ?
C2 C3 . 1.3814(17) ?
C2 H2A . 0.9300 ?
C3 C4 . 1.371(2) ?
C4 C5 . 1.3898(18) ?
C4 H4A . 0.9300 ?
C5 C6 . 1.3948(15) ?
C5 H5A . 0.9300 ?
C7 C8 . 1.3913(15) ?
C7 C16 . 1.4879(17) ?
C8 C9 . 1.4280(16) ?
C10 C11 . 1.3894(16) ?
C10 C15 . 1.3977(15) ?
C11 C12 . 1.3933(17) ?
C11 H11A . 0.9300 ?
C12 C13 . 1.3873(17) ?
C12 H12A . 0.9300 ?
C13 C14 . 1.3893(18) ?
C13 H13A . 0.9300 ?
C14 C15 . 1.3922(17) ?
C14 H14A . 0.9300 ?
C15 H15A . 0.9300 ?
C16 H16A . 0.9600 ?
C16 H16B . 0.9600 ?
C16 H16C . 0.9600 ?

loop_
_geom_hbond_atom_site_label_D
_geom_hbond_atom_site_label_H
_geom_hbond_atom_site_label_A
_geom_hbond_site_symmetry_A
_geom_hbond_distance_DH
_geom_hbond_distance_HA
_geom_hbond_distance_DA
_geom_hbond_angle_DHA
_geom_hbond_publ_flag
N2 H1N2 O1 4_565 0.93(2) 1.72(2) 2.6352(12) 168(2) yes
C2 H2A F1 3_546 0.93 2.49 3.1450(16) 128 yes
C4 H4A F1 2_555 0.93 2.43 3.2381(15) 145 yes
C5 H5A O1 4_565 0.93 2.56 3.2786(15) 134 yes
C2 H2A Cg1 1_545 0.93 2.94 3.6300(14) 132 yes
C12 H12A Cg3 2_646 0.93 2.74 3.5928(14) 153 yes
C16 H16B Cg3 4_554 0.96 2.79 3.6826(13) 155 yes

loop_
_geom_torsion_atom_site_label_1
_geom_torsion_atom_site_label_2
_geom_torsion_atom_site_label_3
_geom_torsion_atom_site_label_4
_geom_torsion_site_symmetry_1
_geom_torsion_site_symmetry_2
_geom_torsion_site_symmetry_3
_geom_torsion_site_symmetry_4
_geom_torsion
_geom_torsion_publ_flag
C9 N1 N2 C7 . . . . 0.64(12) ?
C6 N1 N2 C7 . . . . -175.10(10) ?
C6 C1 C2 C3 . . . . 0.90(18) ?
C1 C2 C3 F1 . . . . 179.69(12) ?
C1 C2 C3 C4 . . . . -1.5(2) ?
F1 C3 C4 C5 . . . . 179.41(12) ?
C2 C3 C4 C5 . . . . 0.6(2) ?
C3 C4 C5 C6 . . . . 0.9(2) ?
C2 C1 C6 C5 . . . . 0.50(18) ?
C2 C1 C6 N1 . . . . -178.88(11) ?
C4 C5 C6 C1 . . . . -1.40(18) ?
C4 C5 C6 N1 . . . . 177.98(11) ?
N2 N1 C6 C1 . . . . 144.74(11) ?
C9 N1 C6 C1 . . . . -30.08(17) ?
N2 N1 C6 C5 . . . . -34.65(16) ?
C9 N1 C6 C5 . . . . 150.54(12) ?
N1 N2 C7 C8 . . . . -1.07(12) ?
N1 N2 C7 C16 . . . . 178.48(10) ?
N2 C7 C8 C9 . . . . 1.09(13) ?
C16 C7 C8 C9 . . . . -178.40(11) ?
N2 C7 C8 S1 . . . . -179.82(9) ?
C16 C7 C8 S1 . . . . 0.70(19) ?
C10 S1 C8 C7 . . . . -104.41(11) ?
C10 S1 C8 C9 . . . . 74.55(10) ?
N2 N1 C9 O1 . . . . -179.24(10) ?
C6 N1 C9 O1 . . . . -3.94(18) ?
N2 N1 C9 C8 . . . . 0.04(12) ?
C6 N1 C9 C8 . . . . 175.35(11) ?
C7 C8 C9 O1 . . . . 178.53(12) ?
S1 C8 C9 O1 . . . . -0.61(19) ?
C7 C8 C9 N1 . . . . -0.68(12) ?
S1 C8 C9 N1 . . . . -179.82(8) ?
C8 S1 C10 C11 . . . . 14.04(11) ?
C8 S1 C10 C15 . . . . -166.31(9) ?
C15 C10 C11 C12 . . . . -1.69(18) ?
S1 C10 C11 C12 . . . . 177.96(10) ?
C10 C11 C12 C13 . . . . 0.10(19) ?
C11 C12 C13 C14 . . . . 1.21(19) ?
C12 C13 C14 C15 . . . . -0.93(19) ?
C13 C14 C15 C10 . . . . -0.66(18) ?
C11 C10 C15 C14 . . . . 1.97(17) ?
S1 C10 C15 C14 . . . . -177.70(9) ?

loop_
_cod_related_entry_id
_cod_related_entry_database
_cod_related_entry_code
1 ChemSpider 30656241
